data_1529638
loop_
_publ_author_name
'Blandeau, L.'
'Ouvrard, G.'
'Rouxel, J.'
'Brec, R.'
'Calage, Y.'

_publ_section_title
;
 Transition-metal dichalcogenides from disintercalation processes. Crystal
 structure determination and Moessbauer study of Li2 Fe S2 and its
 disintercalates Lix Fe S2 (0.2< x< 2)
;
_journal_name_full 'Journal of Physics C'
_journal_page_first 4271
_journal_page_last 4281
_journal_volume 20
_journal_year 1987
_chemical_formula_sum 'Fe1.17 Li1.8 S2'
_chemical_name_systematic 'Li1.8 Fe1.17 S2'
_space_group_IT_number 143
_symmetry_space_group_name_Hall 'P 3'
_symmetry_space_group_name_H-M 'P 3'
_cell_angle_alpha 90
_cell_angle_beta 90
_cell_angle_gamma 120
_cell_formula_units_Z 4
_cell_length_a 3.908
_cell_length_b 3.908
_cell_length_c 6.279
_cell_volume 83.048
_citation_journal_id_ASTM JPSOAW
_cod_data_source_file Blandeau_JPSOAW_1987_1520.cif
_cod_data_source_block Fe1.17Li1.8S2
_cod_original_cell_volume 83.04819
_cod_database_code 1529638

loop_
_symmetry_equiv_pos_as_xyz
x,y,z
-y,x-y,z
-x+y,-x,z

loop_
_atom_site_label
_atom_site_type_symbol
_atom_site_fract_x
_atom_site_fract_y
_atom_site_fract_z
_atom_site_occupancy
_atom_site_U_iso_or_equiv
Li3 Li+1 0.6667 0.3333 0.22 1 0.0
Li4 Li+1 0.3333 0.6667 0.82 1 0.0
Li2 Li+1 0.5 0.9701 0.578 1 0.0
Fe4 Fe+2 0.3333 0.6667 0.65 0.09 0.0
Fe1 Fe+1 0.16 0.334 0.174 0.55 0.0
Li5 Li+1 0.16 0.334 0.174 0.4 0.0
Fe2 Fe+1 0.8261 0.6661 0.9193 0.97 0.0
Li1 Li+1 0 0 0.62 1 0.0
Fe3 Fe+2 0.6667 0.3333 0.4 0.04 0.0
S3 S-2 0.1677 0.3228 0.8074 1 0.0
S4 S-2 0.842 0.675 0.2996 1 0.0
S1 S-2 0.3333 0.6667 0.305 1 0.0
S2 S-2 0.6667 0.3333 0.807 1 0.0
